data_4311031
loop_
_publ_author_name
'Nathan A. Eckert'
'Jeremy M. Smith'
'Rene J. Lachicotte'
'Patrick L. Holland'

_publ_section_title
;
 Low-Coordinate Iron(II) Amido Complexes of \b-Diketiminates: Synthesis,
 Structure, and Reactivity
;
_journal_name_full 'Inorganic Chemistry'
_journal_page_first 3306
_journal_page_last 3321
_journal_paper_doi 10.1021/ic035483x
_journal_volume 43
_journal_year 2004
_chemical_formula_sum 'C43 H58 Fe N2'
_chemical_formula_weight 658.76
_chemical_name_systematic
; 
 ? 
;
_space_group_IT_number 2
_symmetry_cell_setting triclinic
_symmetry_space_group_name_Hall '-P 1'
_symmetry_space_group_name_H-M 'P -1'
_atom_sites_solution_hydrogens geom
_atom_sites_solution_primary direct
_atom_sites_solution_secondary difmap
_audit_creation_method SHELXL-97
_cell_angle_alpha 85.2740(10)
_cell_angle_beta 77.6680(10)
_cell_angle_gamma 86.7220(10)
_cell_formula_units_Z 4
_cell_length_a 12.3758(9)
_cell_length_b 16.7222(13)
_cell_length_c 19.5633(15)
_cell_measurement_temperature 193(2)
_cell_volume 3938.5(5)
_computing_cell_refinement 'Bruker SMART'
_computing_data_collection 'Bruker SMART'
_computing_data_reduction 'Bruker SHELXTL'
_computing_molecular_graphics 'Bruker SHELXTL'
_computing_publication_material 'Bruker SHELXTL'
_computing_structure_refinement 'SHELXL-97 (Sheldrick, 1997)'
_computing_structure_solution 'SHELXS-97 (Sheldrick, 1990)'
_diffrn_ambient_temperature 293(2)
_diffrn_measured_fraction_theta_full 0.874
_diffrn_measured_fraction_theta_max 0.874
_diffrn_measurement_device_type 'CCD area detector'
_diffrn_measurement_method 'phi and omega scans'
_diffrn_radiation_monochromator graphite
_diffrn_radiation_source 'fine-focus sealed tube'
_diffrn_radiation_type MoK\a
_diffrn_radiation_wavelength 0.71073
_diffrn_reflns_av_R_equivalents 0.0115
_diffrn_reflns_av_sigmaI/netI 0.0288
_diffrn_reflns_limit_h_max 16
_diffrn_reflns_limit_h_min -14
_diffrn_reflns_limit_k_max 22
_diffrn_reflns_limit_k_min -12
_diffrn_reflns_limit_l_max 25
_diffrn_reflns_limit_l_min -25
_diffrn_reflns_number 24266
_diffrn_reflns_theta_full 28.24
_diffrn_reflns_theta_max 28.24
_diffrn_reflns_theta_min 1.69
_exptl_absorpt_coefficient_mu 0.412
_exptl_absorpt_correction_T_max 0.928
_exptl_absorpt_correction_T_min 0.808
_exptl_absorpt_correction_type 'Empirical; SADABS'
_exptl_crystal_colour Red
_exptl_crystal_density_diffrn 1.111
_exptl_crystal_density_meas ?
_exptl_crystal_density_method 'not measured'
_exptl_crystal_description Prism
_exptl_crystal_F_000 1424
_exptl_crystal_size_max 0.18
_exptl_crystal_size_mid 0.28
_exptl_crystal_size_min 0.42
_refine_diff_density_max 0.681
_refine_diff_density_min -0.737
_refine_diff_density_rms 0.048
_refine_ls_extinction_method none
_refine_ls_goodness_of_fit_ref 1.095
_refine_ls_hydrogen_treatment mixed
_refine_ls_matrix_type full
_refine_ls_number_parameters 857
_refine_ls_number_reflns 17026
_refine_ls_number_restraints 0
_refine_ls_restrained_S_all 1.095
_refine_ls_R_factor_all 0.0598
_refine_ls_R_factor_gt 0.0467
_refine_ls_shift/su_max 0.067
_refine_ls_shift/su_mean 0.006
_refine_ls_structure_factor_coef Fsqd
_refine_ls_weighting_details 'calc w=1/[\s^2^(Fo^2^)+(0.0821P)^2^+0.3729P] where P=(Fo^2^+2Fc^2^)/3'
_refine_ls_weighting_scheme calc
_refine_ls_wR_factor_gt 0.1352
_refine_ls_wR_factor_ref 0.1413
_reflns_number_gt 13425
_reflns_number_total 17026
_reflns_threshold_expression >2sigma(I)
_cod_data_source_file ic035483xsi20031224_095602_13.cif
_cod_data_source_block L(tBu)FeCCPh
_cod_depositor_comments
;
The following automatic conversions were performed:
'_symmetry_cell_setting' value 'Triclinic' changed to 'triclinic'
according to '/home/saulius/struct/CIF-dictionaries/cif_core.dic'
dictionary named 'cif_core.dic' version 2.4.1 from 2010-06-29.

Automatic conversion script
Id: cif_fix_enum 1527 2010-12-29 10:47:43Z saulius 

The following automatic conversions were performed:

'_exptl_crystal_density_meas' value 'na' was changed to '?' - the
value is perceived as not measured.

Automatic conversion script
Id: cif_fix_values 3008 2015-01-20 13:52:24Z robertas 
;
_cod_database_code 4311031

loop_
_symmetry_equiv_pos_as_xyz
'x, y, z'
'-x, -y, -z'

loop_
_atom_site_label
_atom_site_type_symbol
_atom_site_fract_x
_atom_site_fract_y
_atom_site_fract_z
_atom_site_U_iso_or_equiv
_atom_site_adp_type
_atom_site_occupancy
_atom_site_symmetry_multiplicity
_atom_site_calc_flag
_atom_site_refinement_flags
_atom_site_disorder_assembly
_atom_site_disorder_group
Fe1 Fe 0.86190(2) 0.243084(17) 0.826062(15) 0.03540(9) Uani 1 1 d . . .
N11 N 0.70530(12) 0.22257(9) 0.86580(8) 0.0310(3) Uani 1 1 d . . .
N21 N 0.87317(12) 0.33241(9) 0.88385(8) 0.0318(3) Uani 1 1 d . . .
C11 C 0.52015(15) 0.24320(12) 0.95414(11) 0.0373(4) Uani 1 1 d . . .
C21 C 0.64300(14) 0.26064(11) 0.91856(10) 0.0307(4) Uani 1 1 d . . .
C31 C 0.68638(15) 0.32290(12) 0.94811(10) 0.0356(4) Uani 1 1 d . . .
H31A H 0.6359 0.3448 0.9848 0.043 Uiso 1 1 calc R . .
C41 C 0.78949(15) 0.35858(11) 0.93377(10) 0.0333(4) Uani 1 1 d . . .
C51 C 0.79673(18) 0.42883(13) 0.98058(12) 0.0466(5) Uani 1 1 d . . .
C61 C 0.44930(17) 0.32207(14) 0.95325(15) 0.0564(6) Uani 1 1 d . . .
H61A H 0.3746 0.3124 0.9773 0.085 Uiso 1 1 calc R . .
H61B H 0.4500 0.3415 0.9056 0.085 Uiso 1 1 calc R . .
H61C H 0.4792 0.3615 0.9763 0.085 Uiso 1 1 calc R . .
C71 C 0.51749(19) 0.21111(16) 1.03063(12) 0.0552(6) Uani 1 1 d . . .
H71A H 0.4431 0.1986 1.0534 0.083 Uiso 1 1 calc R . .
H71B H 0.5432 0.2512 1.0551 0.083 Uiso 1 1 calc R . .
H71C H 0.5646 0.1635 1.0311 0.083 Uiso 1 1 calc R . .
C81 C 0.46170(16) 0.18216(14) 0.92154(12) 0.0463(5) Uani 1 1 d . . .
H81A H 0.3868 0.1777 0.9473 0.069 Uiso 1 1 calc R . .
H81B H 0.5001 0.1307 0.9233 0.069 Uiso 1 1 calc R . .
H81C H 0.4617 0.1999 0.8736 0.069 Uiso 1 1 calc R . .
C91 C 0.6923(3) 0.4778(2) 0.9953(3) 0.142(2) Uani 1 1 d . . .
H91A H 0.7011 0.5212 1.0228 0.213 Uiso 1 1 calc R . .
H91B H 0.6339 0.4449 1.0209 0.213 Uiso 1 1 calc R . .
H91C H 0.6742 0.4992 0.9520 0.213 Uiso 1 1 calc R . .
C101 C 0.8833(5) 0.4870(3) 0.9499(3) 0.247(5) Uani 1 1 d . . .
H10A H 0.8784 0.5301 0.9801 0.371 Uiso 1 1 calc R . .
H10B H 0.8726 0.5083 0.9046 0.371 Uiso 1 1 calc R . .
H10C H 0.9551 0.4604 0.9451 0.371 Uiso 1 1 calc R . .
C111 C 0.8190(5) 0.3966(3) 1.0481(2) 0.186(3) Uani 1 1 d . . .
H11A H 0.8119 0.4392 1.0790 0.278 Uiso 1 1 calc R . .
H11B H 0.8928 0.3731 1.0413 0.278 Uiso 1 1 calc R . .
H11C H 0.7669 0.3564 1.0683 0.278 Uiso 1 1 calc R . .
C12 C 0.67184(15) 0.16058(11) 0.82811(10) 0.0349(4) Uani 1 1 d . . .
C22 C 0.63182(17) 0.18260(13) 0.76686(11) 0.0409(5) Uani 1 1 d . . .
C32 C 0.6078(2) 0.12174(15) 0.72850(13) 0.0556(6) Uani 1 1 d . . .
H32A H 0.5805 0.1354 0.6882 0.067 Uiso 1 1 calc R . .
C42 C 0.6235(2) 0.04243(15) 0.74876(15) 0.0620(7) Uani 1 1 d . . .
H42A H 0.6062 0.0028 0.7226 0.074 Uiso 1 1 calc R . .
C52 C 0.6648(2) 0.02151(14) 0.80785(15) 0.0565(6) Uani 1 1 d . . .
H52A H 0.6759 -0.0326 0.8209 0.068 Uiso 1 1 calc R . .
C62 C 0.69075(16) 0.07925(12) 0.84906(12) 0.0429(5) Uani 1 1 d . . .
C72 C 0.6155(2) 0.27005(14) 0.74111(12) 0.0513(6) Uani 1 1 d . . .
H72A H 0.6204 0.3037 0.7790 0.062 Uiso 1 1 calc R . .
C82 C 0.5030(2) 0.28863(18) 0.72127(17) 0.0731(8) Uani 1 1 d . . .
H82A H 0.4449 0.2736 0.7605 0.110 Uiso 1 1 calc R . .
H82B H 0.4983 0.2589 0.6822 0.110 Uiso 1 1 calc R . .
H82C H 0.4952 0.3451 0.7087 0.110 Uiso 1 1 calc R . .
C92 C 0.7096(3) 0.2915(2) 0.67827(16) 0.0820(9) Uani 1 1 d . . .
H92A H 0.7795 0.2817 0.6919 0.123 Uiso 1 1 calc R . .
H92B H 0.7015 0.3471 0.6630 0.123 Uiso 1 1 calc R . .
H92C H 0.7067 0.2589 0.6406 0.123 Uiso 1 1 calc R . .
C102 C 0.73568(19) 0.05354(14) 0.91407(13) 0.0516(6) Uani 1 1 d . . .
H10D H 0.7302 0.1002 0.9420 0.062 Uiso 1 1 calc R . .
C112 C 0.8573(2) 0.02564(18) 0.89536(16) 0.0685(7) Uani 1 1 d . . .
H11D H 0.8994 0.0675 0.8671 0.103 Uiso 1 1 calc R . .
H11E H 0.8644 -0.0215 0.8696 0.103 Uiso 1 1 calc R . .
H11F H 0.8846 0.0134 0.9376 0.103 Uiso 1 1 calc R . .
C122 C 0.6699(3) -0.0128(2) 0.95947(19) 0.0913(11) Uani 1 1 d . . .
H12A H 0.5923 0.0010 0.9657 0.137 Uiso 1 1 calc R . .
H12B H 0.6902 -0.0190 1.0044 0.137 Uiso 1 1 calc R . .
H12C H 0.6858 -0.0623 0.9370 0.137 Uiso 1 1 calc R . .
C13 C 0.98564(15) 0.35938(11) 0.86571(11) 0.0346(4) Uani 1 1 d . . .
C23 C 1.01695(17) 0.41390(12) 0.80703(12) 0.0423(5) Uani 1 1 d . . .
C33 C 1.12824(19) 0.43415(15) 0.78684(14) 0.0550(6) Uani 1 1 d . . .
H33A H 1.1498 0.4709 0.7487 0.066 Uiso 1 1 calc R . .
C43 C 1.20591(19) 0.40058(17) 0.82247(15) 0.0634(7) Uani 1 1 d . . .
H43A H 1.2791 0.4154 0.8091 0.076 Uiso 1 1 calc R . .
C53 C 1.17503(18) 0.34506(16) 0.87786(14) 0.0577(6) Uani 1 1 d . . .
H53A H 1.2286 0.3220 0.9011 0.069 Uiso 1 1 calc R . .
C63 C 1.06576(16) 0.32205(13) 0.90047(11) 0.0410(5) Uani 1 1 d . . .
C73 C 0.9370(2) 0.44846(15) 0.76144(15) 0.0605(7) Uani 1 1 d . . .
H73A H 0.8624 0.4323 0.7844 0.073 Uiso 1 1 calc R . .
C83 C 0.9674(3) 0.4124(2) 0.68939(17) 0.0883(10) Uani 1 1 d . . .
H83A H 0.9718 0.3549 0.6960 0.133 Uiso 1 1 calc R . .
H83B H 1.0377 0.4313 0.6642 0.133 Uiso 1 1 calc R . .
H83C H 0.9117 0.4286 0.6630 0.133 Uiso 1 1 calc R . .
C93 C 0.9355(3) 0.54031(18) 0.7524(2) 0.0978(12) Uani 1 1 d . . .
H93A H 0.9159 0.5618 0.7976 0.147 Uiso 1 1 calc R . .
H93B H 0.8820 0.5592 0.7251 0.147 Uiso 1 1 calc R . .
H93C H 1.0075 0.5575 0.7288 0.147 Uiso 1 1 calc R . .
C103 C 1.03902(18) 0.25547(14) 0.95825(12) 0.0493(5) Uani 1 1 d . . .
H10E H 0.9583 0.2541 0.9733 0.059 Uiso 1 1 calc R . .
C113 C 1.0871(2) 0.26703(19) 1.02254(14) 0.0678(7) Uani 1 1 d . . .
H11G H 1.0608 0.2264 1.0590 0.102 Uiso 1 1 calc R . .
H11H H 1.0641 0.3191 1.0390 0.102 Uiso 1 1 calc R . .
H11I H 1.1664 0.2628 1.0099 0.102 Uiso 1 1 calc R . .
C123 C 1.0818(3) 0.17505(17) 0.92974(17) 0.0747(8) Uani 1 1 d . . .
H12D H 1.0509 0.1671 0.8899 0.112 Uiso 1 1 calc R . .
H12E H 1.0603 0.1327 0.9655 0.112 Uiso 1 1 calc R . .
H12F H 1.1610 0.1746 0.9159 0.112 Uiso 1 1 calc R . .
C14 C 0.98554(16) 0.19603(12) 0.75560(12) 0.0441(5) Uani 1 1 d . . .
C24 C 1.07501(19) 0.17245(14) 0.72622(12) 0.0483(5) Uani 1 1 d . . .
C34 C 1.18294(19) 0.14611(16) 0.68810(12) 0.0530(6) Uani 1 1 d . . .
C44 C 1.2270(3) 0.0696(2) 0.70237(17) 0.0831(9) Uani 1 1 d . . .
H44A H 1.1867 0.0339 0.7359 0.100 Uiso 1 1 calc R . .
C54 C 1.3329(3) 0.0470(3) 0.6655(2) 0.1084(15) Uani 1 1 d . . .
H54A H 1.3641 -0.0034 0.6753 0.130 Uiso 1 1 calc R . .
C64 C 1.3910(3) 0.0999(3) 0.6145(2) 0.1093(16) Uani 1 1 d . . .
H64A H 1.4606 0.0844 0.5895 0.131 Uiso 1 1 calc R . .
C74 C 1.3480(3) 0.1728(3) 0.60102(18) 0.0971(12) Uani 1 1 d . . .
H74A H 1.3881 0.2074 0.5664 0.117 Uiso 1 1 calc R . .
C84 C 1.2451(2) 0.1980(2) 0.63717(16) 0.0754(8) Uani 1 1 d . . .
H84A H 1.2173 0.2496 0.6276 0.090 Uiso 1 1 calc R . .
Fe2 Fe 0.65640(2) 0.776820(16) 0.670105(14) 0.03239(8) Uani 1 1 d . . .
N15 N 0.80963(12) 0.78463(9) 0.61792(8) 0.0296(3) Uani 1 1 d . . .
N25 N 0.62724(12) 0.67770(9) 0.62998(8) 0.0293(3) Uani 1 1 d . . .
C15 C 0.98466(16) 0.73927(13) 0.53078(12) 0.0438(5) Uani 1 1 d . . .
C25 C 0.86197(15) 0.73390(11) 0.57154(10) 0.0326(4) Uani 1 1 d . . .
C35 C 0.80735(15) 0.66793(12) 0.55640(10) 0.0349(4) Uani 1 1 d . . .
H35A H 0.8509 0.6370 0.5227 0.042 Uiso 1 1 calc R . .
C45 C 0.70016(15) 0.63919(11) 0.58189(10) 0.0308(4) Uani 1 1 d . . .
C55 C 0.67844(16) 0.56155(12) 0.54820(11) 0.0385(4) Uani 1 1 d . . .
C65 C 1.0478(2) 0.66225(18) 0.5519(2) 0.0976(13) Uani 1 1 d . . .
H65A H 1.1236 0.6635 0.5271 0.146 Uiso 1 1 calc R . .
H65B H 1.0144 0.6162 0.5401 0.146 Uiso 1 1 calc R . .
H65C H 1.0447 0.6591 0.6015 0.146 Uiso 1 1 calc R . .
C75 C 0.9886(3) 0.7443(3) 0.45277(16) 0.1186(17) Uani 1 1 d . . .
H75A H 1.0642 0.7455 0.4277 0.178 Uiso 1 1 calc R . .
H75B H 0.9491 0.7924 0.4398 0.178 Uiso 1 1 calc R . .
H75C H 0.9549 0.6984 0.4412 0.178 Uiso 1 1 calc R . .
C85 C 1.05026(19) 0.80889(16) 0.54481(15) 0.0644(7) Uani 1 1 d . . .
H85A H 1.1244 0.8051 0.5174 0.097 Uiso 1 1 calc R . .
H85B H 1.0524 0.8062 0.5937 0.097 Uiso 1 1 calc R . .
H85C H 1.0151 0.8590 0.5321 0.097 Uiso 1 1 calc R . .
C95 C 0.6867(2) 0.58209(17) 0.46928(12) 0.0614(7) Uani 1 1 d . . .
H95A H 0.6711 0.5356 0.4479 0.092 Uiso 1 1 calc R . .
H95B H 0.7600 0.5986 0.4481 0.092 Uiso 1 1 calc R . .
H95C H 0.6340 0.6249 0.4625 0.092 Uiso 1 1 calc R . .
C105 C 0.7685(2) 0.49682(14) 0.55912(17) 0.0669(8) Uani 1 1 d . . .
H10F H 0.7544 0.4480 0.5406 0.100 Uiso 1 1 calc R . .
H10G H 0.7673 0.4872 0.6083 0.100 Uiso 1 1 calc R . .
H10H H 0.8398 0.5151 0.5352 0.100 Uiso 1 1 calc R . .
C115 C 0.56713(19) 0.52250(13) 0.57766(13) 0.0489(5) Uani 1 1 d . . .
H11J H 0.5642 0.4745 0.5544 0.073 Uiso 1 1 calc R . .
H11K H 0.5078 0.5594 0.5699 0.073 Uiso 1 1 calc R . .
H11L H 0.5597 0.5092 0.6271 0.073 Uiso 1 1 calc R . .
C16 C 0.85081(14) 0.85755(11) 0.63655(10) 0.0331(4) Uani 1 1 d . . .
C26 C 0.89846(16) 0.85479(13) 0.69600(11) 0.0410(5) Uani 1 1 d . . .
C36 C 0.93124(19) 0.92713(15) 0.71494(13) 0.0509(6) Uani 1 1 d . . .
H36A H 0.9649 0.9267 0.7532 0.061 Uiso 1 1 calc R . .
C46 C 0.91470(19) 0.99882(14) 0.67821(14) 0.0537(6) Uani 1 1 d . . .
H46A H 0.9374 1.0462 0.6916 0.064 Uiso 1 1 calc R . .
C56 C 0.86467(18) 1.00062(13) 0.62172(13) 0.0477(5) Uani 1 1 d . . .
H56A H 0.8528 1.0496 0.5977 0.057 Uiso 1 1 calc R . .
C66 C 0.83128(15) 0.93056(12) 0.59961(11) 0.0373(4) Uani 1 1 d . . .
C76 C 0.9114(2) 0.77711(15) 0.74034(13) 0.0534(6) Uani 1 1 d . . .
H76A H 0.8997 0.7323 0.7138 0.064 Uiso 1 1 calc R . .
C86 C 1.0256(2) 0.7645(2) 0.75811(17) 0.0790(9) Uani 1 1 d . . .
H86A H 1.0813 0.7658 0.7156 0.118 Uiso 1 1 calc R . .
H86B H 1.0303 0.7134 0.7838 0.118 Uiso 1 1 calc R . .
H86C H 1.0373 0.8064 0.7862 0.118 Uiso 1 1 calc R . .
C96 C 0.8226(2) 0.77564(19) 0.80826(15) 0.0724(8) Uani 1 1 d . . .
H96A H 0.7506 0.7813 0.7971 0.109 Uiso 1 1 calc R . .
H96B H 0.8325 0.8191 0.8351 0.109 Uiso 1 1 calc R . .
H96C H 0.8291 0.7256 0.8351 0.109 Uiso 1 1 calc R . .
C106 C 0.77372(17) 0.93514(13) 0.53768(11) 0.0432(5) Uani 1 1 d . . .
H10I H 0.7714 0.8804 0.5237 0.052 Uiso 1 1 calc R . .
C116 C 0.6540(2) 0.96794(19) 0.55952(15) 0.0675(7) Uani 1 1 d . . .
H11M H 0.6158 0.9354 0.5990 0.101 Uiso 1 1 calc R . .
H11N H 0.6173 0.9667 0.5211 0.101 Uiso 1 1 calc R . .
H11O H 0.6540 1.0222 0.5721 0.101 Uiso 1 1 calc R . .
C126 C 0.8337(2) 0.9858(2) 0.47411(15) 0.0772(9) Uani 1 1 d . . .
H12G H 0.9084 0.9648 0.4602 0.116 Uiso 1 1 calc R . .
H12H H 0.8345 1.0403 0.4859 0.116 Uiso 1 1 calc R . .
H12I H 0.7961 0.9841 0.4362 0.116 Uiso 1 1 calc R . .
C17 C 0.51636(15) 0.65544(11) 0.66299(10) 0.0330(4) Uani 1 1 d . . .
C27 C 0.49832(17) 0.60911(12) 0.72743(11) 0.0394(4) Uani 1 1 d . . .
C37 C 0.38972(19) 0.59315(14) 0.76078(13) 0.0524(6) Uani 1 1 d . . .
H37A H 0.3766 0.5616 0.8029 0.063 Uiso 1 1 calc R . .
C47 C 0.30132(19) 0.62310(15) 0.73274(15) 0.0602(7) Uani 1 1 d . . .
H47A H 0.2295 0.6108 0.7553 0.072 Uiso 1 1 calc R . .
C57 C 0.31953(18) 0.67127(15) 0.67119(14) 0.0533(6) Uani 1 1 d . . .
H57A H 0.2592 0.6924 0.6533 0.064 Uiso 1 1 calc R . .
C67 C 0.42671(15) 0.68933(12) 0.63476(11) 0.0388(4) Uani 1 1 d . . .
C77 C 0.5928(2) 0.57862(14) 0.76242(12) 0.0506(6) Uani 1 1 d . . .
H77A H 0.6625 0.5885 0.7288 0.061 Uiso 1 1 calc R . .
C87 C 0.5917(3) 0.62522(17) 0.82672(17) 0.0817(10) Uani 1 1 d . . .
H87A H 0.5904 0.6818 0.8136 0.123 Uiso 1 1 calc R . .
H87B H 0.6570 0.6104 0.8448 0.123 Uiso 1 1 calc R . .
H87C H 0.5272 0.6127 0.8622 0.123 Uiso 1 1 calc R . .
C97 C 0.5904(3) 0.48933(16) 0.78444(17) 0.0789(9) Uani 1 1 d . . .
H97A H 0.5968 0.4595 0.7438 0.118 Uiso 1 1 calc R . .
H97B H 0.5219 0.4780 0.8166 0.118 Uiso 1 1 calc R . .
H97C H 0.6511 0.4741 0.8069 0.118 Uiso 1 1 calc R . .
C107 C 0.44236(18) 0.74590(14) 0.56922(12) 0.0480(5) Uani 1 1 d . . .
H10J H 0.5221 0.7498 0.5506 0.058 Uiso 1 1 calc R . .
C117 C 0.3908(2) 0.71667(18) 0.51165(15) 0.0660(7) Uani 1 1 d . . .
H11P H 0.4228 0.6648 0.4993 0.099 Uiso 1 1 calc R . .
H11Q H 0.4048 0.7540 0.4711 0.099 Uiso 1 1 calc R . .
H11R H 0.3123 0.7129 0.5285 0.099 Uiso 1 1 calc R . .
C127 C 0.3948(3) 0.82995(16) 0.58667(16) 0.0712(8) Uani 1 1 d . . .
H12J H 0.4266 0.8481 0.6230 0.107 Uiso 1 1 calc R . .
H12K H 0.3159 0.8283 0.6024 0.107 Uiso 1 1 calc R . .
H12L H 0.4120 0.8662 0.5455 0.107 Uiso 1 1 calc R . .
C18 C 0.54479(16) 0.83413(11) 0.74072(11) 0.0377(4) Uani 1 1 d . . .
C28 C 0.46233(19) 0.85637(13) 0.77819(12) 0.0448(5) Uani 1 1 d . . .
C38 C 0.35976(19) 0.88211(16) 0.82185(12) 0.0528(6) Uani 1 1 d . . .
C48 C 0.3414(3) 0.9614(2) 0.83941(17) 0.0910(11) Uani 1 1 d . . .
H48A H 0.3960 0.9987 0.8247 0.109 Uiso 1 1 calc R . .
C58 C 0.2384(4) 0.9830(3) 0.8797(2) 0.136(2) Uani 1 1 d . . .
H58A H 0.2248 1.0360 0.8913 0.163 Uiso 1 1 calc R . .
C68 C 0.1577(3) 0.9303(5) 0.9026(2) 0.144(3) Uani 1 1 d . . .
H68A H 0.0889 0.9473 0.9278 0.173 Uiso 1 1 calc R . .
C78 C 0.1785(3) 0.8519(4) 0.8883(2) 0.1184(17) Uani 1 1 d . . .
H78A H 0.1247 0.8147 0.9062 0.142 Uiso 1 1 calc R . .
C88 C 0.2785(2) 0.8266(2) 0.84754(16) 0.0808(9) Uani 1 1 d . . .
H88A H 0.2912 0.7730 0.8374 0.097 Uiso 1 1 calc R . .

loop_
_atom_site_aniso_label
_atom_site_aniso_U_11
_atom_site_aniso_U_22
_atom_site_aniso_U_33
_atom_site_aniso_U_23
_atom_site_aniso_U_13
_atom_site_aniso_U_12
Fe1 0.02559(14) 0.03674(16) 0.04272(17) -0.01324(12) 0.00000(11) -0.00403(11)
N11 0.0249(7) 0.0304(8) 0.0382(8) -0.0071(6) -0.0050(6) -0.0047(6)
N21 0.0239(7) 0.0315(8) 0.0408(9) -0.0070(7) -0.0064(6) -0.0027(6)
C11 0.0236(9) 0.0428(11) 0.0444(11) -0.0079(9) -0.0022(8) -0.0057(8)
C21 0.0226(8) 0.0333(9) 0.0368(10) -0.0037(8) -0.0073(7) -0.0011(7)
C31 0.0264(9) 0.0406(11) 0.0393(10) -0.0145(8) -0.0019(8) 0.0003(8)
C41 0.0302(9) 0.0331(10) 0.0389(10) -0.0089(8) -0.0098(8) -0.0022(8)
C51 0.0371(11) 0.0484(12) 0.0567(13) -0.0270(11) -0.0052(10) -0.0060(9)
C61 0.0254(10) 0.0516(14) 0.0920(19) -0.0168(13) -0.0079(11) 0.0011(9)
C71 0.0430(12) 0.0741(17) 0.0464(13) -0.0034(11) -0.0006(10) -0.0191(11)
C81 0.0276(10) 0.0553(13) 0.0563(13) -0.0132(11) -0.0032(9) -0.0126(9)
C91 0.096(3) 0.090(3) 0.276(6) -0.125(3) -0.088(3) 0.040(2)
C101 0.256(6) 0.186(5) 0.248(6) -0.187(5) 0.174(5) -0.184(5)
C111 0.356(8) 0.119(3) 0.137(4) -0.093(3) -0.174(5) 0.111(4)
C12 0.0260(9) 0.0337(10) 0.0445(11) -0.0122(8) -0.0013(8) -0.0063(7)
C22 0.0352(10) 0.0423(11) 0.0464(12) -0.0128(9) -0.0064(9) -0.0076(9)
C32 0.0520(14) 0.0628(16) 0.0569(14) -0.0250(12) -0.0120(11) -0.0112(11)
C42 0.0575(15) 0.0542(15) 0.0793(18) -0.0342(14) -0.0118(14) -0.0127(12)
C52 0.0505(14) 0.0346(11) 0.0819(18) -0.0172(11) -0.0023(13) -0.0066(10)
C62 0.0316(10) 0.0349(11) 0.0591(13) -0.0079(9) 0.0001(9) -0.0048(8)
C72 0.0617(15) 0.0516(13) 0.0460(12) -0.0056(10) -0.0210(11) -0.0092(11)
C82 0.0703(19) 0.0728(19) 0.083(2) -0.0027(15) -0.0349(16) 0.0054(15)
C92 0.083(2) 0.085(2) 0.075(2) 0.0230(17) -0.0158(17) -0.0218(17)
C102 0.0489(13) 0.0387(12) 0.0625(15) 0.0011(10) -0.0035(11) -0.0003(10)
C112 0.0493(15) 0.0773(19) 0.0763(19) 0.0032(15) -0.0121(13) 0.0024(13)
C122 0.0670(19) 0.086(2) 0.107(3) 0.041(2) -0.0033(18) -0.0123(16)
C13 0.0250(9) 0.0341(10) 0.0460(11) -0.0102(8) -0.0067(8) -0.0040(7)
C23 0.0357(10) 0.0365(11) 0.0545(13) -0.0029(9) -0.0078(9) -0.0064(8)
C33 0.0445(13) 0.0535(14) 0.0630(15) 0.0025(11) -0.0005(11) -0.0178(11)
C43 0.0291(11) 0.0745(18) 0.0842(19) 0.0007(15) -0.0047(12) -0.0179(11)
C53 0.0306(11) 0.0729(17) 0.0726(17) -0.0007(13) -0.0179(11) -0.0088(11)
C63 0.0303(10) 0.0472(12) 0.0474(12) -0.0054(9) -0.0107(9) -0.0050(9)
C73 0.0485(14) 0.0507(14) 0.0785(18) 0.0204(13) -0.0137(13) -0.0047(11)
C83 0.109(3) 0.091(2) 0.076(2) 0.0100(18) -0.049(2) -0.011(2)
C93 0.097(3) 0.0575(19) 0.130(3) 0.0258(19) -0.020(2) 0.0108(17)
C103 0.0366(11) 0.0587(14) 0.0554(13) 0.0026(11) -0.0181(10) -0.0042(10)
C113 0.0569(16) 0.094(2) 0.0585(16) 0.0035(14) -0.0265(13) -0.0100(14)
C123 0.093(2) 0.0532(16) 0.081(2) 0.0064(14) -0.0301(18) 0.0006(15)
C14 0.0268(10) 0.0353(10) 0.0635(14) -0.0172(10) 0.0114(9) -0.0046(8)
C24 0.0435(12) 0.0514(13) 0.0502(13) -0.0113(10) -0.0065(10) -0.0058(10)
C34 0.0407(12) 0.0735(17) 0.0450(13) -0.0186(12) -0.0069(10) 0.0085(11)
C44 0.080(2) 0.091(2) 0.076(2) -0.0178(17) -0.0139(17) 0.0318(18)
C54 0.080(2) 0.146(4) 0.106(3) -0.054(3) -0.034(2) 0.058(3)
C64 0.0484(18) 0.212(5) 0.074(2) -0.067(3) -0.0163(17) 0.032(3)
C74 0.0422(16) 0.169(4) 0.074(2) -0.018(2) 0.0055(15) -0.005(2)
C84 0.0473(15) 0.102(2) 0.0702(19) -0.0021(17) 0.0000(13) -0.0030(15)
Fe2 0.02676(14) 0.02961(15) 0.03938(16) -0.01215(11) -0.00002(11) -0.00153(10)
N15 0.0245(7) 0.0290(8) 0.0364(8) -0.0080(6) -0.0061(6) -0.0028(6)
N25 0.0244(7) 0.0270(7) 0.0366(8) -0.0062(6) -0.0046(6) -0.0026(6)
C15 0.0243(9) 0.0540(13) 0.0520(12) -0.0208(10) 0.0017(9) -0.0052(9)
C25 0.0232(8) 0.0377(10) 0.0372(10) -0.0075(8) -0.0052(7) -0.0020(7)
C35 0.0273(9) 0.0367(10) 0.0405(10) -0.0173(8) -0.0022(8) 0.0022(8)
C45 0.0301(9) 0.0286(9) 0.0356(9) -0.0082(7) -0.0096(8) 0.0013(7)
C55 0.0357(10) 0.0333(10) 0.0496(12) -0.0181(9) -0.0105(9) -0.0001(8)
C65 0.0305(13) 0.0645(19) 0.193(4) -0.030(2) -0.0071(18) 0.0029(12)
C75 0.0589(19) 0.238(5) 0.0576(18) -0.046(2) 0.0205(15) -0.067(2)
C85 0.0326(12) 0.0689(17) 0.0875(19) -0.0265(14) 0.0081(12) -0.0154(11)
C95 0.0690(17) 0.0708(17) 0.0479(13) -0.0235(12) -0.0073(12) -0.0239(13)
C105 0.0519(14) 0.0365(12) 0.117(2) -0.0292(14) -0.0222(15) 0.0078(11)
C115 0.0486(13) 0.0386(11) 0.0620(14) -0.0202(10) -0.0082(11) -0.0129(9)
C16 0.0236(8) 0.0348(10) 0.0416(10) -0.0124(8) -0.0040(8) -0.0028(7)
C26 0.0329(10) 0.0457(12) 0.0472(12) -0.0151(9) -0.0103(9) -0.0021(9)
C36 0.0430(12) 0.0588(15) 0.0577(14) -0.0253(12) -0.0171(11) -0.0060(10)
C46 0.0465(13) 0.0464(13) 0.0712(16) -0.0244(12) -0.0083(12) -0.0141(10)
C56 0.0435(12) 0.0351(11) 0.0628(14) -0.0086(10) -0.0037(11) -0.0085(9)
C66 0.0280(9) 0.0363(10) 0.0463(11) -0.0065(9) -0.0028(8) -0.0054(8)
C76 0.0611(15) 0.0529(14) 0.0552(14) -0.0128(11) -0.0305(12) 0.0044(11)
C86 0.0621(18) 0.099(2) 0.082(2) -0.0112(18) -0.0335(16) 0.0228(16)
C96 0.0657(18) 0.086(2) 0.0690(18) 0.0175(15) -0.0285(15) -0.0072(15)
C106 0.0409(11) 0.0411(11) 0.0466(12) 0.0005(9) -0.0073(9) -0.0063(9)
C116 0.0486(14) 0.087(2) 0.0694(17) -0.0030(15) -0.0222(13) 0.0078(13)
C126 0.0710(19) 0.098(2) 0.0604(17) 0.0218(16) -0.0131(14) -0.0307(16)
C17 0.0271(9) 0.0281(9) 0.0436(10) -0.0102(8) -0.0033(8) -0.0049(7)
C27 0.0382(11) 0.0327(10) 0.0446(11) -0.0056(8) -0.0015(9) -0.0027(8)
C37 0.0484(13) 0.0463(13) 0.0551(14) -0.0013(10) 0.0075(11) -0.0115(10)
C47 0.0337(12) 0.0596(15) 0.0794(18) -0.0071(13) 0.0099(12) -0.0142(11)
C57 0.0278(10) 0.0557(14) 0.0752(17) -0.0055(12) -0.0072(11) -0.0041(10)
C67 0.0260(9) 0.0381(11) 0.0528(12) -0.0095(9) -0.0066(9) -0.0033(8)
C77 0.0497(13) 0.0503(13) 0.0476(13) 0.0063(10) -0.0048(10) -0.0013(10)
C87 0.114(3) 0.0527(16) 0.093(2) -0.0031(15) -0.056(2) -0.0048(16)
C97 0.111(3) 0.0457(15) 0.087(2) -0.0053(14) -0.040(2) 0.0149(15)
C107 0.0325(11) 0.0557(14) 0.0583(14) 0.0025(11) -0.0169(10) -0.0028(10)
C117 0.0541(15) 0.084(2) 0.0666(17) -0.0101(14) -0.0262(13) 0.0000(14)
C127 0.090(2) 0.0489(15) 0.082(2) 0.0025(13) -0.0394(17) -0.0008(14)
C18 0.0342(10) 0.0297(10) 0.0468(11) -0.0088(8) -0.0003(9) -0.0020(8)
C28 0.0478(12) 0.0397(11) 0.0451(12) -0.0081(9) -0.0038(10) -0.0013(9)
C38 0.0455(13) 0.0696(16) 0.0394(12) -0.0109(11) -0.0014(10) 0.0134(11)
C48 0.093(2) 0.078(2) 0.087(2) -0.0222(18) 0.0105(19) 0.0324(18)
C58 0.135(4) 0.152(4) 0.098(3) -0.041(3) 0.011(3) 0.090(4)
C68 0.062(2) 0.280(8) 0.077(3) -0.038(4) 0.009(2) 0.067(4)
C78 0.0479(19) 0.220(6) 0.079(2) -0.023(3) 0.0104(17) -0.009(3)
C88 0.0472(15) 0.119(3) 0.0731(19) -0.0181(18) 0.0007(14) -0.0114(16)

loop_
_atom_type_symbol
_atom_type_description
_atom_type_scat_dispersion_real
_atom_type_scat_dispersion_imag
_atom_type_scat_source
C C 0.0033 0.0016 'International Tables Vol C Tables 4.2.6.8 and 6.1.1.4'
H H 0.0000 0.0000 'International Tables Vol C Tables 4.2.6.8 and 6.1.1.4'
N N 0.0061 0.0033 'International Tables Vol C Tables 4.2.6.8 and 6.1.1.4'
Fe Fe 0.3463 0.8444 'International Tables Vol C Tables 4.2.6.8 and 6.1.1.4'

loop_
_geom_angle_atom_site_label_1
_geom_angle_atom_site_label_2
_geom_angle_atom_site_label_3
_geom_angle
_geom_angle_site_symmetry_1
_geom_angle_site_symmetry_3
_geom_angle_publ_flag
N11 Fe1 N21 96.70(6) . . ?
N11 Fe1 C14 137.44(7) . . ?
N21 Fe1 C14 125.80(7) . . ?
C21 N11 C12 127.24(15) . . ?
C21 N11 Fe1 124.35(12) . . ?
C12 N11 Fe1 108.41(11) . . ?
C41 N21 C13 127.69(15) . . ?
C41 N21 Fe1 123.61(12) . . ?
C13 N21 Fe1 108.60(11) . . ?
C81 C11 C61 105.92(17) . . ?
C81 C11 C71 106.76(18) . . ?
C61 C11 C71 109.58(19) . . ?
C81 C11 C21 117.53(16) . . ?
C61 C11 C21 109.05(16) . . ?
C71 C11 C21 107.81(16) . . ?
N11 C21 C31 120.64(16) . . ?
N11 C21 C11 125.95(16) . . ?
C31 C21 C11 113.41(15) . . ?
C41 C31 C21 133.55(17) . . ?
N21 C41 C31 121.03(16) . . ?
N21 C41 C51 124.52(16) . . ?
C31 C41 C51 114.45(16) . . ?
C111 C51 C91 107.1(3) . . ?
C111 C51 C101 107.2(4) . . ?
C91 C51 C101 105.0(4) . . ?
C111 C51 C41 110.0(2) . . ?
C91 C51 C41 112.13(19) . . ?
C101 C51 C41 114.9(2) . . ?
C22 C12 C62 121.03(18) . . ?
C22 C12 N11 119.16(17) . . ?
C62 C12 N11 119.48(18) . . ?
C32 C22 C12 118.2(2) . . ?
C32 C22 C72 119.5(2) . . ?
C12 C22 C72 122.22(18) . . ?
C42 C32 C22 121.6(2) . . ?
C32 C42 C52 119.8(2) . . ?
C42 C52 C62 121.9(2) . . ?
C52 C62 C12 117.4(2) . . ?
C52 C62 C102 120.2(2) . . ?
C12 C62 C102 122.34(19) . . ?
C22 C72 C82 113.2(2) . . ?
C22 C72 C92 109.1(2) . . ?
C82 C72 C92 110.3(2) . . ?
C62 C102 C122 112.3(2) . . ?
C62 C102 C112 111.6(2) . . ?
C122 C102 C112 109.0(2) . . ?
C63 C13 C23 120.49(18) . . ?
C63 C13 N21 119.45(18) . . ?
C23 C13 N21 119.40(17) . . ?
C33 C23 C13 118.6(2) . . ?
C33 C23 C73 118.1(2) . . ?
C13 C23 C73 123.18(18) . . ?
C43 C33 C23 121.1(2) . . ?
C33 C43 C53 119.7(2) . . ?
C43 C53 C63 122.1(2) . . ?
C53 C63 C13 117.9(2) . . ?
C53 C63 C103 119.26(19) . . ?
C13 C63 C103 122.74(18) . . ?
C23 C73 C93 112.5(2) . . ?
C23 C73 C83 109.5(2) . . ?
C93 C73 C83 110.5(3) . . ?
C63 C103 C123 109.7(2) . . ?
C63 C103 C113 113.5(2) . . ?
C123 C103 C113 109.1(2) . . ?
C24 C14 Fe1 162.6(2) . . ?
C14 C24 C34 177.6(3) . . ?
C44 C34 C84 119.1(3) . . ?
C44 C34 C24 120.9(3) . . ?
C84 C34 C24 120.1(2) . . ?
C34 C44 C54 119.1(4) . . ?
C64 C54 C44 119.9(4) . . ?
C74 C64 C54 120.5(3) . . ?
C64 C74 C84 121.5(4) . . ?
C74 C84 C34 119.9(3) . . ?
N15 Fe2 N25 95.79(6) . . ?
N15 Fe2 C18 140.48(7) . . ?
N25 Fe2 C18 123.73(7) . . ?
C25 N15 C16 127.62(15) . . ?
C25 N15 Fe2 125.35(12) . . ?
C16 N15 Fe2 106.94(11) . . ?
C45 N25 C17 127.78(15) . . ?
C45 N25 Fe2 124.64(12) . . ?
C17 N25 Fe2 107.57(11) . . ?
C75 C15 C85 107.1(2) . . ?
C75 C15 C65 109.7(3) . . ?
C85 C15 C65 105.5(2) . . ?
C75 C15 C25 109.45(18) . . ?
C85 C15 C25 117.39(17) . . ?
C65 C15 C25 107.5(2) . . ?
N15 C25 C35 120.45(16) . . ?
N15 C25 C15 125.41(16) . . ?
C35 C25 C15 114.13(16) . . ?
C25 C35 C45 133.15(17) . . ?
N25 C45 C35 120.59(16) . . ?
N25 C45 C55 125.67(16) . . ?
C35 C45 C55 113.74(15) . . ?
C115 C55 C95 107.74(18) . . ?
C115 C55 C105 105.93(19) . . ?
C95 C55 C105 109.5(2) . . ?
C115 C55 C45 116.84(16) . . ?
C95 C55 C45 108.23(17) . . ?
C105 C55 C45 108.46(16) . . ?
C66 C16 C26 121.40(17) . . ?
C66 C16 N15 119.05(17) . . ?
C26 C16 N15 119.18(17) . . ?
C36 C26 C16 117.7(2) . . ?
C36 C26 C76 120.1(2) . . ?
C16 C26 C76 122.14(18) . . ?
C46 C36 C26 121.4(2) . . ?
C36 C46 C56 120.1(2) . . ?
C46 C56 C66 121.4(2) . . ?
C56 C66 C16 117.99(19) . . ?
C56 C66 C106 119.92(19) . . ?
C16 C66 C106 122.08(17) . . ?
C26 C76 C86 113.2(2) . . ?
C26 C76 C96 109.8(2) . . ?
C86 C76 C96 109.5(2) . . ?
C126 C106 C66 113.21(19) . . ?
C126 C106 C116 109.5(2) . . ?
C66 C106 C116 110.43(19) . . ?
C27 C17 C67 121.03(18) . . ?
C27 C17 N25 119.36(17) . . ?
C67 C17 N25 119.08(17) . . ?
C37 C27 C17 118.3(2) . . ?
C37 C27 C77 119.5(2) . . ?
C17 C27 C77 122.12(18) . . ?
C47 C37 C27 121.4(2) . . ?
C37 C47 C57 119.8(2) . . ?
C47 C57 C67 121.7(2) . . ?
C57 C67 C17 117.6(2) . . ?
C57 C67 C107 119.70(19) . . ?
C17 C67 C107 122.65(17) . . ?
C97 C77 C27 113.6(2) . . ?
C97 C77 C87 109.0(2) . . ?
C27 C77 C87 110.2(2) . . ?
C67 C107 C127 110.6(2) . . ?
C67 C107 C117 113.1(2) . . ?
C127 C107 C117 109.4(2) . . ?
C28 C18 Fe2 164.55(19) . . ?
C18 C28 C38 177.7(2) . . ?
C48 C38 C88 119.8(3) . . ?
C48 C38 C28 120.8(3) . . ?
C88 C38 C28 119.4(2) . . ?
C38 C48 C58 117.8(4) . . ?
C68 C58 C48 122.8(5) . . ?
C58 C68 C78 119.0(4) . . ?
C68 C78 C88 121.1(4) . . ?
C78 C88 C38 119.3(4) . . ?

loop_
_geom_bond_atom_site_label_1
_geom_bond_atom_site_label_2
_geom_bond_distance
_geom_bond_site_symmetry_2
_geom_bond_publ_flag
Fe1 N11 1.9664(15) . ?
Fe1 N21 1.9744(15) . ?
Fe1 C14 2.0002(19) . ?
N11 C21 1.333(2) . ?
N11 C12 1.448(2) . ?
N21 C41 1.343(2) . ?
N21 C13 1.450(2) . ?
C11 C81 1.536(3) . ?
C11 C61 1.542(3) . ?
C11 C71 1.542(3) . ?
C11 C21 1.564(2) . ?
C21 C31 1.415(3) . ?
C31 C41 1.403(3) . ?
C41 C51 1.565(3) . ?
C51 C111 1.459(4) . ?
C51 C91 1.477(4) . ?
C51 C101 1.485(4) . ?
C12 C22 1.406(3) . ?
C12 C62 1.409(3) . ?
C22 C32 1.394(3) . ?
C22 C72 1.524(3) . ?
C32 C42 1.368(4) . ?
C42 C52 1.373(4) . ?
C52 C62 1.400(3) . ?
C62 C102 1.515(3) . ?
C72 C82 1.532(3) . ?
C72 C92 1.536(4) . ?
C102 C122 1.521(3) . ?
C102 C112 1.526(3) . ?
C13 C63 1.408(3) . ?
C13 C23 1.406(3) . ?
C23 C33 1.402(3) . ?
C23 C73 1.528(3) . ?
C33 C43 1.373(4) . ?
C43 C53 1.371(4) . ?
C53 C63 1.396(3) . ?
C63 C103 1.517(3) . ?
C73 C93 1.531(4) . ?
C73 C83 1.542(4) . ?
C103 C123 1.522(4) . ?
C103 C113 1.531(3) . ?
C14 C24 1.195(3) . ?
C24 C34 1.448(3) . ?
C34 C44 1.393(4) . ?
C34 C84 1.395(4) . ?
C44 C54 1.402(5) . ?
C54 C64 1.384(6) . ?
C64 C74 1.331(6) . ?
C74 C84 1.379(4) . ?
Fe2 N15 1.9583(15) . ?
Fe2 N25 1.9743(15) . ?
Fe2 C18 1.9966(19) . ?
N15 C25 1.332(2) . ?
N15 C16 1.450(2) . ?
N25 C45 1.336(2) . ?
N25 C17 1.442(2) . ?
C15 C75 1.512(4) . ?
C15 C85 1.532(3) . ?
C15 C65 1.541(4) . ?
C15 C25 1.561(3) . ?
C25 C35 1.409(3) . ?
C35 C45 1.411(3) . ?
C45 C55 1.565(2) . ?
C55 C115 1.536(3) . ?
C55 C95 1.537(3) . ?
C55 C105 1.545(3) . ?
C16 C66 1.403(3) . ?
C16 C26 1.408(3) . ?
C26 C36 1.400(3) . ?
C26 C76 1.522(3) . ?
C36 C46 1.374(4) . ?
C46 C56 1.375(3) . ?
C56 C66 1.395(3) . ?
C66 C106 1.526(3) . ?
C76 C86 1.526(3) . ?
C76 C96 1.532(4) . ?
C106 C126 1.523(3) . ?
C106 C116 1.534(3) . ?
C17 C27 1.406(3) . ?
C17 C67 1.413(3) . ?
C27 C37 1.393(3) . ?
C27 C77 1.521(3) . ?
C37 C47 1.377(4) . ?
C47 C57 1.376(4) . ?
C57 C67 1.402(3) . ?
C67 C107 1.514(3) . ?
C77 C97 1.520(3) . ?
C77 C87 1.531(4) . ?
C107 C127 1.529(4) . ?
C107 C117 1.533(3) . ?
C18 C28 1.183(3) . ?
C28 C38 1.436(3) . ?
C38 C48 1.390(4) . ?
C38 C88 1.393(4) . ?
C48 C58 1.393(5) . ?
C58 C68 1.348(8) . ?
C68 C78 1.362(7) . ?
C78 C88 1.386(5) . ?
